data_4025153
loop_
_publ_author_name
'Rahul Bhattacharya'
'Manoj K. Kesharwani'
'Chinmoy Manna'
'Bishwajit Ganguly'
'Cheravakattu G. Suresh'
'Tanmaya Pathak'

_publ_contact_author_address 'Chemistry Department, Indian Institute of Technology, Kharagpur 721302, India '
_publ_contact_author_email tpathak@chem.iitkgp.ernet.in
_publ_contact_author_name T.Pathak
_publ_section_title
;
 An Experimental and Theoretical Study on the Remarkable Influence of
 Protecting Groups on the Selectivity of Addition of Amines to Vinyl
 Sulfone-Modified Hex-2-enopyranosides
;
_journal_name_full 'Journal of Organic Chemistry'
_journal_page_first 303
_journal_page_last 314
_journal_paper_doi 10.1021/jo902046g
_journal_volume 75
_journal_year 2010
_chemical_formula_moiety 'C37 H41 N O6 S'
_chemical_formula_sum 'C37 H41 N O6 S'
_chemical_formula_weight 627.77
_chemical_name_systematic
;
 ?
;
_space_group_IT_number 1
_symmetry_cell_setting triclinic
_symmetry_space_group_name_Hall 'P 1'
_symmetry_space_group_name_H-M 'P 1'
_atom_sites_solution_hydrogens geom
_atom_sites_solution_primary direct
_atom_sites_solution_secondary difmap
_audit_creation_method SHELXL-97
_cell_angle_alpha 92.17
_cell_angle_beta 92.89
_cell_angle_gamma 90.28
_cell_formula_units_Z 2
_cell_length_a 8.766
_cell_length_b 12.419
_cell_length_c 16.030
_cell_measurement_reflns_used 0
_cell_measurement_temperature 293(2)
_cell_measurement_theta_max 0
_cell_measurement_theta_min 0
_cell_volume 1741.595
_computing_cell_refinement 'CAD4 Express (Enraf Nonius, 1994)'
_computing_data_collection 'CAD4 Express (Enraf Nonius, 1994)'
_computing_data_reduction 'XCAD4 (Harms & Wocadlo, 1995)'
_computing_molecular_graphics 'Ortep-3 for Windows (Farrugia, 1997)'
_computing_publication_material 'WinGX publication routines (Farrugia, 1999)'
_computing_structure_refinement 'SHELXL-97 (Sheldrick, 1997)'
_computing_structure_solution 'SHELXL-86 (Sheldrick, 1986)'
_diffrn_ambient_temperature 293(2)
_diffrn_measured_fraction_theta_full 1.000
_diffrn_measured_fraction_theta_max 1.000
_diffrn_measurement_device_type CAD4
_diffrn_measurement_method 'omega scan'
_diffrn_radiation_monochromator graphite
_diffrn_radiation_source 'fine-focus sealed tube'
_diffrn_radiation_type MoK\a
_diffrn_radiation_wavelength 0.71073
_diffrn_reflns_av_R_equivalents 0.0000
_diffrn_reflns_av_sigmaI/netI 0.0651
_diffrn_reflns_limit_h_max 10
_diffrn_reflns_limit_h_min 0
_diffrn_reflns_limit_k_max 14
_diffrn_reflns_limit_k_min -14
_diffrn_reflns_limit_l_max 19
_diffrn_reflns_limit_l_min -19
_diffrn_reflns_number 6562
_diffrn_reflns_theta_full 24.97
_diffrn_reflns_theta_max 24.97
_diffrn_reflns_theta_min 1.27
_diffrn_standards_interval_time '60 sec'
_diffrn_standards_number 25
_exptl_absorpt_coefficient_mu 0.138
_exptl_absorpt_correction_type none
_exptl_crystal_colour white
_exptl_crystal_density_diffrn 1.197
_exptl_crystal_density_method 'not measured'
_exptl_crystal_description prism
_exptl_crystal_F_000 668
_exptl_crystal_size_max 0.14
_exptl_crystal_size_mid 0.12
_exptl_crystal_size_min 0.12
_refine_diff_density_max 0.180
_refine_diff_density_min -0.176
_refine_diff_density_rms 0.038
_refine_ls_abs_structure_details 'Flack H D (1983), Acta Cryst. A39, 876-881'
_refine_ls_abs_structure_Flack 0.01(17)
_refine_ls_extinction_method none
_refine_ls_goodness_of_fit_ref 1.333
_refine_ls_hydrogen_treatment mixed
_refine_ls_matrix_type full
_refine_ls_number_parameters 814
_refine_ls_number_reflns 6562
_refine_ls_number_restraints 3
_refine_ls_restrained_S_all 1.333
_refine_ls_R_factor_all 0.1301
_refine_ls_R_factor_gt 0.0611
_refine_ls_shift/su_max 0.000
_refine_ls_shift/su_mean 0.000
_refine_ls_structure_factor_coef Fsqd
_refine_ls_weighting_details 'calc w=1/[\s^2^(Fo^2^)+(0.0987P)^2^+0.0000P] where P=(Fo^2^+2Fc^2^)/3'
_refine_ls_weighting_scheme calc
_refine_ls_wR_factor_gt 0.2003
_refine_ls_wR_factor_ref 0.2209
_reflns_number_gt 4120
_reflns_number_total 6562
_reflns_threshold_expression >2sigma(I)
_cod_data_source_file jo902046g_si_004.cif
_cod_data_source_block ptrb15
_cod_depositor_comments
;
The following automatic conversions were performed:
data name '_publ_contact-author_address' replaced with
'_publ_contact_author_address' as specified in the replacement file
'/home/antanas/src/cod-tools/trunk/data/replacement-values/replacement_tags.lst'.

Automatic conversion script
Id: cif_correct_tags 4998 2017-03-02 13:24:31Z antanas 
;
_cod_original_cell_volume 1741.7
_cod_database_code 4025153

loop_
_symmetry_equiv_pos_as_xyz
'x, y, z'

loop_
_atom_site_label
_atom_site_type_symbol
_atom_site_fract_x
_atom_site_fract_y
_atom_site_fract_z
_atom_site_U_iso_or_equiv
_atom_site_adp_type
_atom_site_occupancy
_atom_site_symmetry_multiplicity
_atom_site_calc_flag
_atom_site_refinement_flags
_atom_site_disorder_assembly
_atom_site_disorder_group
C08 C -0.205(2) 0.0472(14) 0.1570(10) 0.159(9) Uani 1 1 d . . .
H08A H -0.2110 -0.0202 0.1841 0.238 Uiso 1 1 calc R . .
H08B H -0.2036 0.0339 0.0976 0.238 Uiso 1 1 calc R . .
H08C H -0.2917 0.0904 0.1697 0.238 Uiso 1 1 calc R . .
C8 C 0.289(2) 0.9794(14) 0.1468(9) 0.160(9) Uani 1 1 d . . .
H8A H 0.2743 1.0460 0.1190 0.239 Uiso 1 1 calc R . .
H8B H 0.3014 0.9938 0.2060 0.239 Uiso 1 1 calc R . .
H8C H 0.2012 0.9336 0.1349 0.239 Uiso 1 1 calc R . .
O04 O 0.3550(9) 0.4917(6) 0.1408(4) 0.088(2) Uani 1 1 d . . .
O03 O 0.4122(8) 0.3245(6) 0.2123(5) 0.086(2) Uani 1 1 d . . .
H100 H 0.754(16) 0.548(11) 0.256(8) 0.12(4) Uiso 1 1 d . . .
H200 H 0.213(16) 0.463(11) 0.036(8) 0.10(5) Uiso 1 1 d . . .
S1 S 0.8015(3) 0.6203(2) 0.10764(14) 0.0593(7) Uani 1 1 d . . .
S2 S 0.3090(3) 0.4109(2) 0.19718(15) 0.0601(7) Uani 1 1 d . . .
O06 O 0.1744(6) 0.1948(5) -0.0796(3) 0.0508(15) Uani 1 1 d . . .
N1 N 0.5348(9) 0.7430(6) 0.0197(4) 0.0562(19) Uani 1 1 d . . .
O1 O 0.5118(7) 0.8538(5) 0.2380(3) 0.0573(16) Uani 1 1 d . . .
O6 O 0.7171(6) 0.8383(5) 0.3837(3) 0.0515(15) Uani 1 1 d . . .
N01 N 0.0620(9) 0.2850(6) 0.2845(4) 0.0537(19) Uani 1 1 d . . .
O01 O -0.0051(7) 0.1776(5) 0.0644(4) 0.0614(17) Uani 1 1 d . . .
O2 O 0.4230(10) 0.9265(6) 0.1175(4) 0.090(3) Uani 1 1 d . . .
C4 C 0.6626(10) 0.6939(7) 0.2462(5) 0.049(2) Uani 1 1 d . . .
H4 H 0.7587 0.7344 0.2549 0.059 Uiso 1 1 calc R . .
C07 C 0.1991(10) 0.1380(7) -0.1576(5) 0.050(2) Uani 1 1 d . . .
O5 O 0.6739(9) 0.5975(6) 0.2912(4) 0.074(2) Uani 1 1 d . . .
O05 O 0.1473(11) 0.4344(6) 0.0127(5) 0.075(2) Uani 1 1 d . . .
C3 C 0.6293(10) 0.6732(7) 0.1520(5) 0.047(2) Uani 1 1 d . . .
H3 H 0.5492 0.6178 0.1443 0.056 Uiso 1 1 calc R . .
C5 C 0.5360(10) 0.7589(7) 0.2837(5) 0.049(2) Uani 1 1 d . . .
H5 H 0.4420 0.7155 0.2790 0.059 Uiso 1 1 calc R . .
O4 O 0.8567(9) 0.5406(6) 0.1646(4) 0.088(2) Uani 1 1 d . . .
C04 C 0.1478(10) 0.3383(8) 0.0577(5) 0.054(2) Uani 1 1 d . . .
H04 H 0.2426 0.2989 0.0487 0.065 Uiso 1 1 calc R . .
C26 C 0.9268(10) 0.9182(7) 0.4602(5) 0.049(2) Uani 1 1 d . . .
C018 C 0.1768(11) 0.5632(8) 0.2973(6) 0.060(2) Uani 1 1 d . . .
H018 H 0.1187 0.5819 0.2500 0.072 Uiso 1 1 calc R . .
C2 C 0.5757(10) 0.7727(7) 0.1059(5) 0.047(2) Uani 1 1 d . . .
H2 H 0.6638 0.8216 0.1057 0.056 Uiso 1 1 calc R . .
C05 C 0.0117(10) 0.2726(7) 0.0198(5) 0.050(2) Uani 1 1 d . . .
H05 H -0.0808 0.3158 0.0252 0.060 Uiso 1 1 calc R . .
C03 C 0.1295(10) 0.3579(7) 0.1519(5) 0.045(2) Uani 1 1 d . . .
H03 H 0.0505 0.4124 0.1597 0.054 Uiso 1 1 calc R . .
O02 O -0.0696(11) 0.1021(6) 0.1856(4) 0.092(3) Uani 1 1 d . . .
C7 C 0.7551(10) 0.8960(7) 0.4610(5) 0.046(2) Uani 1 1 d . . .
C6 C 0.5700(10) 0.7895(8) 0.3738(5) 0.053(2) Uani 1 1 d . . .
H6A H 0.4935 0.8396 0.3932 0.064 Uiso 1 1 calc R . .
H6B H 0.5668 0.7260 0.4071 0.064 Uiso 1 1 calc R . .
O3 O 0.9025(8) 0.7088(6) 0.0930(5) 0.083(2) Uani 1 1 d . . .
C02 C 0.0850(10) 0.2572(7) 0.1968(5) 0.051(2) Uani 1 1 d . . .
H02 H 0.1727 0.2087 0.1957 0.061 Uiso 1 1 calc R . .
C32 C 0.7183(10) 0.8220(7) 0.5330(5) 0.051(2) Uani 1 1 d . . .
C27 C 1.0065(10) 0.9066(7) 0.3888(6) 0.055(2) Uani 1 1 d . . .
H27 H 0.9560 0.8812 0.3395 0.066 Uiso 1 1 calc R . .
C12 C 0.3869(14) 0.6939(9) -0.0016(6) 0.080(3) Uani 1 1 d . . .
H12A H 0.3047 0.7390 0.0176 0.096 Uiso 1 1 calc R . .
H12B H 0.3788 0.6233 0.0217 0.096 Uiso 1 1 calc R . .
C032 C 0.1155(9) 0.0277(7) -0.1607(5) 0.048(2) Uani 1 1 d . . .
C020 C 0.3701(9) 0.1145(7) -0.1563(5) 0.047(2) Uani 1 1 d . . .
C033 C 0.0737(11) -0.0151(8) -0.0862(6) 0.062(2) Uani 1 1 d . . .
H033 H 0.0896 0.0244 -0.0361 0.074 Uiso 1 1 calc R . .
C06 C 0.0280(10) 0.2432(8) -0.0717(5) 0.055(2) Uani 1 1 d . . .
H06A H -0.0522 0.1930 -0.0917 0.066 Uiso 1 1 calc R . .
H06B H 0.0201 0.3071 -0.1046 0.066 Uiso 1 1 calc R . .
C1 C 0.4557(11) 0.8307(8) 0.1546(6) 0.060(2) Uiso 1 1 d . . .
H1 H 0.3631 0.7861 0.1546 0.072 Uiso 1 1 calc R . .
C01 C -0.0454(12) 0.2001(8) 0.1484(5) 0.061(2) Uani 1 1 d . . .
H01 H -0.1378 0.2441 0.1492 0.073 Uiso 1 1 calc R . .
C034 C 0.0079(14) -0.1174(9) -0.0871(8) 0.082(3) Uani 1 1 d . . .
H034 H -0.0180 -0.1468 -0.0372 0.098 Uiso 1 1 calc R . .
C013 C 0.2778(11) 0.4801(7) 0.2929(5) 0.054(2) Uani 1 1 d . . .
C20 C 0.6735(9) 1.0050(7) 0.4630(5) 0.050(2) Uani 1 1 d . . .
C16 C 0.7025(12) 0.4346(8) -0.1380(6) 0.066(3) Uani 1 1 d . . .
C016 C 0.2483(13) 0.5946(9) 0.4433(7) 0.072(3) Uani 1 1 d . . .
C18 C 0.6503(11) 0.4683(7) 0.0069(6) 0.061(3) Uani 1 1 d . . .
H18 H 0.5985 0.4509 0.0538 0.074 Uiso 1 1 calc R . .
C09 C 0.0968(15) 0.2027(9) 0.3445(6) 0.082(3) Uani 1 1 d . . .
H09A H 0.2063 0.1924 0.3514 0.099 Uiso 1 1 calc R . .
H09B H 0.0493 0.1346 0.3260 0.099 Uiso 1 1 calc R . .
C015 C 0.3531(15) 0.5137(10) 0.4357(7) 0.087(4) Uani 1 1 d . . .
H015 H 0.4164 0.4981 0.4820 0.104 Uiso 1 1 calc R . .
C25 C 0.6674(12) 1.0681(8) 0.5366(6) 0.065(3) Uani 1 1 d . . .
H25 H 0.7113 1.0426 0.5860 0.078 Uiso 1 1 calc R . .
C13 C 0.7543(11) 0.5511(7) 0.0112(6) 0.057(2) Uani 1 1 d . . .
C021 C 0.4604(10) 0.1242(7) -0.0847(6) 0.055(2) Uani 1 1 d . . .
H021 H 0.4184 0.1488 -0.0355 0.066 Uiso 1 1 calc R . .
C28 C 1.1596(11) 0.9318(8) 0.3888(7) 0.065(3) Uani 1 1 d . . .
H28 H 1.2115 0.9222 0.3399 0.078 Uiso 1 1 calc R . .
C29 C 1.2351(11) 0.9704(9) 0.4594(7) 0.067(3) Uani 1 1 d . . .
H29 H 1.3384 0.9876 0.4593 0.080 Uiso 1 1 calc R . .
C15 C 0.8089(14) 0.5164(9) -0.1309(6) 0.075(3) Uani 1 1 d . . .
H15 H 0.8643 0.5323 -0.1769 0.090 Uiso 1 1 calc R . .
C036 C 0.0224(16) -0.1339(9) -0.2340(8) 0.089(4) Uani 1 1 d . . .
H036 H 0.0036 -0.1729 -0.2842 0.107 Uiso 1 1 calc R . .
C027 C 0.0258(12) 0.1988(9) -0.2819(6) 0.065(3) Uani 1 1 d . . .
H027 H -0.0397 0.1408 -0.2758 0.077 Uiso 1 1 calc R . .
C022 C 0.6145(11) 0.0980(9) -0.0841(7) 0.068(3) Uani 1 1 d . . .
H022 H 0.6747 0.1063 -0.0348 0.082 Uiso 1 1 calc R . .
C21 C 0.6197(10) 1.0500(8) 0.3900(6) 0.059(2) Uani 1 1 d . . .
H21 H 0.6275 1.0117 0.3395 0.070 Uiso 1 1 calc R . .
C33 C 0.5967(12) 0.8367(9) 0.5830(6) 0.065(3) Uani 1 1 d . . .
H33 H 0.5315 0.8946 0.5750 0.078 Uiso 1 1 calc R . .
C026 C 0.1531(11) 0.2131(8) -0.2294(5) 0.058(2) Uani 1 1 d . . .
C34 C 0.5711(16) 0.7652(12) 0.6455(7) 0.089(4) Uani 1 1 d . . .
H34 H 0.4911 0.7779 0.6805 0.107 Uiso 1 1 calc R . .
C035 C -0.0189(15) -0.1750(9) -0.1608(8) 0.088(4) Uani 1 1 d . . .
H035 H -0.0654 -0.2425 -0.1610 0.106 Uiso 1 1 calc R . .
C011 C -0.0646(17) 0.3391(11) 0.4027(7) 0.094(4) Uani 1 1 d . . .
H01A H -0.0155 0.4061 0.4226 0.112 Uiso 1 1 calc R . .
H01B H -0.1636 0.3338 0.4268 0.112 Uiso 1 1 calc R . .
C017 C 0.1613(13) 0.6192(8) 0.3722(7) 0.074(3) Uani 1 1 d . . .
H017 H 0.0907 0.6747 0.3751 0.089 Uiso 1 1 calc R . .
C30 C 1.1579(12) 0.9840(10) 0.5309(7) 0.081(3) Uani 1 1 d . . .
H30 H 1.2090 1.0115 0.5794 0.097 Uiso 1 1 calc R . .
C025 C 0.4370(13) 0.0781(10) -0.2282(7) 0.082(3) Uani 1 1 d . . .
H025 H 0.3787 0.0736 -0.2783 0.098 Uiso 1 1 calc R . .
C012 C -0.0803(13) 0.3321(9) 0.3067(6) 0.075(3) Uani 1 1 d . . .
H01C H -0.1661 0.2867 0.2871 0.090 Uiso 1 1 calc R . .
H01D H -0.0929 0.4029 0.2839 0.090 Uiso 1 1 calc R . .
C11 C 0.385(2) 0.6859(13) -0.0979(8) 0.121(6) Uani 1 1 d . . .
H11A H 0.4315 0.6192 -0.1170 0.145 Uiso 1 1 calc R . .
H11B H 0.2817 0.6891 -0.1219 0.145 Uiso 1 1 calc R . .
C023 C 0.6779(12) 0.0602(8) -0.1553(8) 0.073(3) Uani 1 1 d . . .
H023 H 0.7810 0.0427 -0.1550 0.087 Uiso 1 1 calc R . .
C22 C 0.5546(13) 1.1509(9) 0.3908(8) 0.078(3) Uani 1 1 d . . .
H22 H 0.5187 1.1799 0.3409 0.093 Uiso 1 1 calc R . .
C014 C 0.3683(14) 0.4544(9) 0.3615(7) 0.077(3) Uani 1 1 d . . .
H014 H 0.4382 0.3985 0.3583 0.092 Uiso 1 1 calc R . .
C17 C 0.6230(12) 0.4104(8) -0.0688(7) 0.070(3) Uani 1 1 d . . .
H17 H 0.5507 0.3551 -0.0726 0.084 Uiso 1 1 calc R . .
C028 C -0.0046(15) 0.2718(12) -0.3443(7) 0.088(4) Uani 1 1 d . . .
H028 H -0.0890 0.2597 -0.3811 0.106 Uiso 1 1 calc R . .
C019 C 0.2321(17) 0.6570(11) 0.5263(8) 0.105(4) Uani 1 1 d . . .
H01E H 0.1534 0.7099 0.5199 0.158 Uiso 1 1 calc R . .
H01F H 0.3272 0.6922 0.5429 0.158 Uiso 1 1 calc R . .
H01G H 0.2057 0.6080 0.5682 0.158 Uiso 1 1 calc R . .
C36 C 0.7743(19) 0.6595(11) 0.6055(11) 0.113(5) Uani 1 1 d . . .
H36 H 0.8327 0.5975 0.6108 0.136 Uiso 1 1 calc R . .
C31 C 1.0047(11) 0.9574(9) 0.5321(6) 0.071(3) Uani 1 1 d . . .
C24 C 0.5981(14) 1.1668(9) 0.5376(8) 0.085(3) Uani 1 1 d . . .
H24 H 0.5889 1.2054 0.5880 0.102 Uiso 1 1 calc R . .
C14 C 0.8353(13) 0.5757(8) -0.0566(6) 0.069(3) Uani 1 1 d . . .
H14 H 0.9069 0.6314 -0.0527 0.083 Uiso 1 1 calc R . .
C037 C 0.0921(13) -0.0341(9) -0.2332(6) 0.073(3) Uani 1 1 d . . .
H037 H 0.1241 -0.0079 -0.2830 0.087 Uiso 1 1 calc R . .
C37 C 0.8062(14) 0.7328(10) 0.5447(8) 0.086(3) Uani 1 1 d . . .
H37 H 0.8889 0.7207 0.5115 0.103 Uiso 1 1 calc R . .
C024 C 0.5878(13) 0.0483(11) -0.2272(8) 0.090(4) Uani 1 1 d . . .
H024 H 0.6287 0.0200 -0.2756 0.108 Uiso 1 1 calc R . .
C19 C 0.6742(17) 0.3724(12) -0.2204(8) 0.105(4) Uani 1 1 d . . .
H19A H 0.5965 0.3188 -0.2147 0.157 Uiso 1 1 calc R . .
H19B H 0.7668 0.3379 -0.2361 0.157 Uiso 1 1 calc R . .
H19C H 0.6412 0.4210 -0.2628 0.157 Uiso 1 1 calc R . .
C031 C 0.2404(16) 0.3027(11) -0.2364(9) 0.107(5) Uani 1 1 d . . .
H031 H 0.3263 0.3137 -0.2005 0.129 Uiso 1 1 calc R . .
C9 C 0.5563(17) 0.8242(10) -0.0433(7) 0.095(4) Uani 1 1 d . . .
H9A H 0.6641 0.8349 -0.0518 0.114 Uiso 1 1 calc R . .
H9B H 0.5126 0.8926 -0.0260 0.114 Uiso 1 1 calc R . .
C35 C 0.659(2) 0.6784(14) 0.6565(8) 0.104(5) Uani 1 1 d . . .
H35 H 0.6405 0.6316 0.6990 0.125 Uiso 1 1 calc R . .
C10 C 0.475(2) 0.7795(16) -0.1212(8) 0.134(6) Uani 1 1 d . . .
H10A H 0.4088 0.8334 -0.1455 0.161 Uiso 1 1 calc R . .
H10B H 0.5485 0.7577 -0.1619 0.161 Uiso 1 1 calc R . .
C23 C 0.5428(15) 1.2084(10) 0.4647(9) 0.093(4) Uani 1 1 d . . .
H23 H 0.4971 1.2758 0.4652 0.112 Uiso 1 1 calc R . .
C010 C 0.034(2) 0.2428(14) 0.4237(9) 0.135(6) Uani 1 1 d . . .
H01H H 0.1164 0.2641 0.4639 0.162 Uiso 1 1 calc R . .
H01I H -0.0263 0.1872 0.4475 0.162 Uiso 1 1 calc R . .
C030 C 0.205(2) 0.3784(13) -0.2960(10) 0.128(6) Uani 1 1 d . . .
H030 H 0.2615 0.4417 -0.2974 0.154 Uiso 1 1 calc R . .
C029 C 0.0829(17) 0.3586(12) -0.3533(8) 0.099(4) Uani 1 1 d . . .
H029 H 0.0628 0.4045 -0.3970 0.119 Uiso 1 1 calc R . .

loop_
_atom_site_aniso_label
_atom_site_aniso_U_11
_atom_site_aniso_U_22
_atom_site_aniso_U_33
_atom_site_aniso_U_23
_atom_site_aniso_U_13
_atom_site_aniso_U_12
C08 0.22(2) 0.162(16) 0.094(10) 0.000(11) 0.002(11) -0.143(16)
C8 0.23(2) 0.169(17) 0.082(9) -0.003(10) -0.001(11) 0.154(17)
O04 0.094(5) 0.107(6) 0.063(4) 0.009(4) 0.004(4) -0.056(5)
O03 0.057(4) 0.102(6) 0.094(5) -0.031(4) -0.012(4) 0.019(4)
S1 0.0533(14) 0.0696(16) 0.0537(14) -0.0082(12) -0.0022(11) 0.0082(13)
S2 0.0516(14) 0.0713(17) 0.0569(14) -0.0044(12) 0.0044(11) -0.0136(13)
O06 0.048(3) 0.063(4) 0.040(3) -0.006(3) 0.000(3) 0.001(3)
N1 0.080(6) 0.048(4) 0.041(4) 0.005(3) -0.002(4) -0.002(4)
O1 0.077(4) 0.051(4) 0.043(3) -0.004(3) -0.009(3) 0.010(3)
O6 0.046(3) 0.069(4) 0.039(3) -0.003(3) 0.003(2) -0.008(3)
N01 0.073(5) 0.050(4) 0.039(4) 0.006(3) 0.007(4) 0.003(4)
O01 0.075(4) 0.054(4) 0.056(4) -0.002(3) 0.009(3) -0.015(3)
O2 0.134(7) 0.071(5) 0.065(4) -0.001(4) -0.009(4) 0.050(5)
C4 0.050(5) 0.051(5) 0.045(5) -0.002(4) -0.005(4) 0.005(4)
C07 0.048(5) 0.065(6) 0.037(5) -0.006(4) 0.004(4) -0.006(4)
O5 0.107(6) 0.064(4) 0.052(4) 0.015(3) 0.003(4) 0.023(4)
O05 0.101(6) 0.068(5) 0.056(4) 0.013(4) 0.000(4) -0.029(5)
C3 0.046(5) 0.047(5) 0.046(5) -0.002(4) -0.003(4) 0.001(4)
C5 0.044(5) 0.055(5) 0.047(5) 0.001(4) -0.006(4) -0.012(4)
O4 0.096(6) 0.108(6) 0.057(4) 0.000(4) -0.012(4) 0.056(5)
C04 0.054(5) 0.063(6) 0.045(5) 0.005(4) 0.007(4) -0.009(4)
C26 0.045(5) 0.058(6) 0.044(5) 0.006(4) 0.004(4) 0.002(4)
C018 0.067(6) 0.052(6) 0.059(6) 0.005(5) -0.011(5) -0.003(5)
C2 0.055(5) 0.045(5) 0.041(4) -0.001(4) 0.004(4) -0.005(4)
C05 0.051(5) 0.051(5) 0.049(5) -0.002(4) 0.001(4) 0.000(4)
C03 0.048(5) 0.044(5) 0.045(5) 0.002(4) 0.004(4) 0.002(4)
O02 0.142(7) 0.077(5) 0.057(4) -0.004(4) 0.014(4) -0.055(5)
C7 0.051(5) 0.057(5) 0.031(4) -0.001(4) 0.000(4) -0.005(4)
C6 0.048(5) 0.068(6) 0.044(5) 0.001(4) 0.004(4) -0.006(4)
O3 0.056(4) 0.093(5) 0.097(5) -0.027(4) 0.013(4) -0.023(4)
C02 0.058(6) 0.042(5) 0.053(5) 0.001(4) 0.006(4) 0.003(4)
C32 0.056(5) 0.056(6) 0.040(5) 0.005(4) -0.008(4) -0.009(5)
C27 0.058(6) 0.061(6) 0.046(5) -0.002(4) 0.000(4) -0.009(5)
C12 0.105(9) 0.073(7) 0.060(6) -0.001(5) -0.024(6) -0.007(7)
C032 0.046(5) 0.054(5) 0.044(5) 0.002(4) -0.001(4) -0.003(4)
C020 0.044(5) 0.054(5) 0.043(5) -0.006(4) 0.004(4) -0.015(4)
C033 0.061(6) 0.070(7) 0.056(6) 0.012(5) 0.001(4) -0.010(5)
C06 0.051(5) 0.071(6) 0.043(5) -0.001(4) -0.002(4) 0.000(5)
C01 0.082(7) 0.060(6) 0.040(5) -0.006(4) 0.008(5) -0.015(5)
C034 0.088(8) 0.077(8) 0.082(8) 0.028(7) 0.007(6) -0.013(7)
C013 0.065(6) 0.050(6) 0.047(5) 0.003(4) -0.004(4) -0.007(5)
C20 0.045(5) 0.050(5) 0.054(5) 0.003(4) 0.006(4) -0.001(4)
C16 0.074(7) 0.056(6) 0.068(7) -0.012(5) 0.011(5) 0.007(5)
C016 0.076(7) 0.067(7) 0.072(7) -0.011(5) -0.006(6) -0.006(6)
C18 0.072(6) 0.046(5) 0.067(6) 0.004(5) 0.016(5) -0.003(5)
C09 0.120(10) 0.074(7) 0.052(6) 0.019(5) -0.002(6) -0.006(7)
C015 0.105(9) 0.086(8) 0.068(7) 0.007(6) -0.023(6) 0.008(7)
C25 0.073(7) 0.058(6) 0.063(6) -0.010(5) -0.003(5) 0.008(5)
C13 0.067(6) 0.044(5) 0.059(6) 0.003(4) 0.000(5) 0.010(5)
C021 0.053(6) 0.064(6) 0.049(5) 0.002(4) 0.003(4) 0.001(5)
C28 0.052(6) 0.073(7) 0.070(7) 0.008(5) 0.011(5) 0.005(5)
C29 0.047(5) 0.080(7) 0.074(7) 0.007(6) -0.001(5) -0.009(5)
C15 0.097(8) 0.076(7) 0.052(6) -0.006(5) 0.014(6) -0.002(7)
C036 0.119(10) 0.069(7) 0.078(8) -0.013(6) 0.001(7) -0.036(7)
C027 0.065(6) 0.078(7) 0.050(5) 0.009(5) -0.001(5) -0.002(5)
C022 0.055(6) 0.079(7) 0.070(7) 0.009(6) -0.008(5) -0.003(5)
C21 0.055(6) 0.071(7) 0.050(5) 0.010(5) -0.002(4) -0.003(5)
C33 0.065(6) 0.089(7) 0.043(5) 0.008(5) 0.007(5) -0.008(5)
C026 0.061(6) 0.074(7) 0.037(5) 0.005(4) -0.004(4) -0.005(5)
C34 0.102(10) 0.117(10) 0.050(6) 0.019(7) 0.013(6) -0.031(9)
C035 0.104(9) 0.064(7) 0.097(10) 0.006(7) -0.001(7) -0.028(7)
C011 0.122(11) 0.099(9) 0.062(7) -0.017(6) 0.031(7) -0.029(8)
C017 0.075(7) 0.050(6) 0.096(8) -0.013(6) -0.007(6) 0.009(5)
C30 0.061(7) 0.122(10) 0.057(6) -0.009(6) -0.011(5) -0.013(6)
C025 0.059(7) 0.126(10) 0.059(6) -0.022(6) 0.014(5) -0.015(6)
C012 0.087(8) 0.076(7) 0.064(6) -0.001(5) 0.021(6) -0.002(6)
C11 0.179(16) 0.109(11) 0.068(8) -0.016(8) -0.047(9) 0.045(11)
C023 0.053(6) 0.069(7) 0.096(9) -0.007(6) 0.012(6) 0.001(5)
C22 0.079(8) 0.071(8) 0.083(8) 0.025(7) -0.010(6) 0.002(6)
C014 0.092(8) 0.068(7) 0.069(7) -0.008(6) -0.007(6) 0.016(6)
C17 0.074(7) 0.053(6) 0.082(7) -0.014(5) 0.006(6) -0.013(5)
C028 0.087(9) 0.129(11) 0.047(6) 0.003(7) -0.009(6) 0.009(8)
C019 0.118(11) 0.112(10) 0.081(8) -0.044(8) -0.006(7) 0.002(8)
C36 0.116(12) 0.089(10) 0.136(13) 0.050(10) -0.005(11) 0.001(9)
C31 0.057(6) 0.099(8) 0.057(6) -0.006(6) -0.008(5) -0.017(6)
C24 0.098(9) 0.072(8) 0.081(8) -0.018(6) -0.002(7) 0.015(7)
C14 0.087(8) 0.071(7) 0.050(6) -0.001(5) 0.013(5) -0.014(6)
C037 0.090(8) 0.083(8) 0.046(6) 0.000(5) 0.016(5) -0.009(6)
C37 0.081(8) 0.083(8) 0.097(8) 0.034(7) 0.013(6) 0.004(7)
C024 0.058(7) 0.120(10) 0.090(9) -0.038(7) 0.029(6) -0.012(6)
C19 0.112(10) 0.118(11) 0.080(8) -0.036(8) 0.001(7) -0.004(8)
C031 0.109(10) 0.108(10) 0.104(10) 0.049(8) -0.038(8) -0.046(8)
C9 0.134(11) 0.090(9) 0.066(7) 0.032(6) 0.025(7) 0.015(8)
C35 0.122(12) 0.119(12) 0.072(8) 0.046(8) -0.009(8) -0.033(10)
C10 0.199(18) 0.155(16) 0.049(8) 0.023(9) -0.003(9) 0.037(14)
C23 0.098(9) 0.065(7) 0.115(11) 0.005(8) -0.010(8) 0.019(7)
C010 0.22(2) 0.119(13) 0.075(9) 0.028(9) 0.028(10) 0.018(13)
C030 0.139(13) 0.121(12) 0.125(12) 0.067(10) -0.028(11) -0.042(10)
C029 0.109(10) 0.117(11) 0.075(8) 0.046(8) -0.005(8) 0.006(9)

loop_
_atom_type_symbol
_atom_type_description
_atom_type_scat_dispersion_real
_atom_type_scat_dispersion_imag
_atom_type_scat_source
C C 0.0033 0.0016 'International Tables Vol C Tables 4.2.6.8 and 6.1.1.4'
H H 0.0000 0.0000 'International Tables Vol C Tables 4.2.6.8 and 6.1.1.4'
N N 0.0061 0.0033 'International Tables Vol C Tables 4.2.6.8 and 6.1.1.4'
O O 0.0106 0.0060 'International Tables Vol C Tables 4.2.6.8 and 6.1.1.4'
S S 0.1246 0.1234 'International Tables Vol C Tables 4.2.6.8 and 6.1.1.4'

loop_
_geom_angle_atom_site_label_1
_geom_angle_atom_site_label_2
_geom_angle_atom_site_label_3
_geom_angle
_geom_angle_site_symmetry_1
_geom_angle_site_symmetry_3
_geom_angle_publ_flag
O3 S1 O4 117.4(5) . . ?
O3 S1 C13 108.8(4) . . ?
O4 S1 C13 106.6(4) . . ?
O3 S1 C3 109.0(4) . . ?
O4 S1 C3 105.2(4) . . ?
C13 S1 C3 109.7(4) . . ?
O03 S2 O04 117.2(5) . . ?
O03 S2 C013 108.9(4) . . ?
O04 S2 C013 106.2(4) . . ?
O03 S2 C03 109.7(4) . . ?
O04 S2 C03 105.1(4) . . ?
C013 S2 C03 109.6(4) . . ?
C06 O06 C07 116.4(6) . . ?
C2 N1 C12 119.4(7) . . ?
C2 N1 C9 117.8(8) . . ?
C12 N1 C9 105.8(8) . . ?
C1 O1 C5 112.3(6) . . ?
C6 O6 C7 117.5(6) . . ?
C012 N01 C09 106.7(8) . . ?
C012 N01 C02 118.9(7) . . ?
C09 N01 C02 117.0(7) . . ?
C05 O01 C01 112.1(6) . . ?
C1 O2 C8 114.2(10) . . ?
O5 C4 C5 106.4(7) . . ?
O5 C4 C3 113.0(7) . . ?
C5 C4 C3 110.6(7) . . ?
O06 C07 C020 105.6(6) . . ?
O06 C07 C026 108.1(7) . . ?
C020 C07 C026 110.6(7) . . ?
O06 C07 C032 109.9(7) . . ?
C020 C07 C032 106.8(7) . . ?
C026 C07 C032 115.4(7) . . ?
C2 C3 C4 113.9(6) . . ?
C2 C3 S1 110.1(6) . . ?
C4 C3 S1 108.1(5) . . ?
O1 C5 C6 109.2(7) . . ?
O1 C5 C4 109.4(7) . . ?
C6 C5 C4 112.6(7) . . ?
O05 C04 C05 105.1(8) . . ?
O05 C04 C03 113.3(7) . . ?
C05 C04 C03 109.5(7) . . ?
C27 C26 C31 117.9(8) . . ?
C27 C26 C7 122.3(8) . . ?
C31 C26 C7 119.7(8) . . ?
C013 C018 C017 119.7(9) . . ?
N1 C2 C1 116.7(7) . . ?
N1 C2 C3 109.6(6) . . ?
C1 C2 C3 109.7(7) . . ?
O01 C05 C06 109.4(7) . . ?
O01 C05 C04 109.8(7) . . ?
C06 C05 C04 112.4(7) . . ?
C02 C03 C04 113.8(7) . . ?
C02 C03 S2 109.7(6) . . ?
C04 C03 S2 107.7(6) . . ?
C01 O02 C08 114.8(11) . . ?
O6 C7 C26 105.2(6) . . ?
O6 C7 C20 110.0(6) . . ?
C26 C7 C20 107.7(7) . . ?
O6 C7 C32 107.9(7) . . ?
C26 C7 C32 111.0(7) . . ?
C20 C7 C32 114.7(7) . . ?
O6 C6 C5 109.5(7) . . ?
N01 C02 C01 116.6(7) . . ?
N01 C02 C03 109.7(6) . . ?
C01 C02 C03 109.7(7) . . ?
C37 C32 C33 117.6(9) . . ?
C37 C32 C7 118.2(9) . . ?
C33 C32 C7 124.1(8) . . ?
C26 C27 C28 121.3(9) . . ?
N1 C12 C11 102.1(11) . . ?
C037 C032 C033 118.2(9) . . ?
C037 C032 C07 122.7(8) . . ?
C033 C032 C07 118.8(8) . . ?
C021 C020 C025 117.7(9) . . ?
C021 C020 C07 122.0(8) . . ?
C025 C020 C07 120.3(8) . . ?
C032 C033 C034 119.7(10) . . ?
O06 C06 C05 107.5(7) . . ?
O2 C1 O1 108.4(7) . . ?
O2 C1 C2 108.5(8) . . ?
O1 C1 C2 110.2(7) . . ?
O02 C01 O01 108.1(7) . . ?
O02 C01 C02 107.7(8) . . ?
O01 C01 C02 109.9(7) . . ?
C035 C034 C033 120.4(10) . . ?
C018 C013 C014 120.6(9) . . ?
C018 C013 S2 121.2(7) . . ?
C014 C013 S2 117.8(8) . . ?
C21 C20 C25 117.3(9) . . ?
C21 C20 C7 120.7(8) . . ?
C25 C20 C7 121.6(8) . . ?
C15 C16 C17 118.8(9) . . ?
C15 C16 C19 120.2(10) . . ?
C17 C16 C19 121.0(10) . . ?
C015 C016 C017 117.3(10) . . ?
C015 C016 C019 121.1(11) . . ?
C017 C016 C019 121.6(11) . . ?
C13 C18 C17 119.2(9) . . ?
N01 C09 C010 105.6(10) . . ?
C016 C015 C014 122.3(10) . . ?
C24 C25 C20 121.4(10) . . ?
C18 C13 C14 121.1(9) . . ?
C18 C13 S1 120.5(7) . . ?
C14 C13 S1 118.1(8) . . ?
C020 C021 C022 121.1(9) . . ?
C29 C28 C27 120.5(10) . . ?
C28 C29 C30 119.3(9) . . ?
C16 C15 C14 121.3(10) . . ?
C035 C036 C037 119.5(10) . . ?
C026 C027 C028 119.5(10) . . ?
C023 C022 C021 120.4(10) . . ?
C20 C21 C22 121.1(10) . . ?
C32 C33 C34 120.1(11) . . ?
C031 C026 C027 118.5(10) . . ?
C031 C026 C07 117.0(9) . . ?
C027 C026 C07 124.4(9) . . ?
C35 C34 C33 121.6(13) . . ?
C036 C035 C034 120.2(10) . . ?
C010 C011 C012 103.2(10) . . ?
C018 C017 C016 121.4(10) . . ?
C29 C30 C31 120.8(10) . . ?
C024 C025 C020 121.4(11) . . ?
N01 C012 C011 102.7(9) . . ?
C10 C11 C12 104.8(11) . . ?
C022 C023 C024 119.0(10) . . ?
C23 C22 C21 120.1(10) . . ?
C013 C014 C015 118.5(10) . . ?
C16 C17 C18 120.5(9) . . ?
C029 C028 C027 122.4(11) . . ?
C35 C36 C37 120.0(14) . . ?
C26 C31 C30 120.2(9) . . ?
C23 C24 C25 119.9(11) . . ?
C13 C14 C15 119.1(10) . . ?
C032 C037 C036 121.8(10) . . ?
C32 C37 C36 121.3(13) . . ?
C023 C024 C025 120.3(10) . . ?
C026 C031 C030 121.6(12) . . ?
N1 C9 C10 105.1(12) . . ?
C34 C35 C36 119.3(12) . . ?
C11 C10 C9 107.2(11) . . ?
C24 C23 C22 120.0(11) . . ?
C09 C010 C011 106.6(11) . . ?
C029 C030 C031 119.3(13) . . ?
C028 C029 C030 118.4(11) . . ?

loop_
_geom_bond_atom_site_label_1
_geom_bond_atom_site_label_2
_geom_bond_distance
_geom_bond_site_symmetry_2
_geom_bond_publ_flag
C08 O02 1.412(16) . ?
C8 O2 1.441(16) . ?
O04 S2 1.445(7) . ?
O03 S2 1.427(7) . ?
S1 O3 1.440(7) . ?
S1 O4 1.441(7) . ?
S1 C13 1.770(9) . ?
S1 C3 1.816(9) . ?
S2 C013 1.764(9) . ?
S2 C03 1.810(9) . ?
O06 C06 1.429(10) . ?
O06 C07 1.438(10) . ?
N1 C2 1.444(11) . ?
N1 C12 1.450(14) . ?
N1 C9 1.472(13) . ?
O1 C1 1.420(11) . ?
O1 C5 1.423(10) . ?
O6 C6 1.421(10) . ?
O6 C7 1.430(9) . ?
N01 C012 1.435(13) . ?
N01 C09 1.453(12) . ?
N01 C02 1.459(11) . ?
O01 C05 1.413(10) . ?
O01 C01 1.427(10) . ?
O2 C1 1.376(11) . ?
C4 O5 1.422(10) . ?
C4 C5 1.511(12) . ?
C4 C3 1.536(11) . ?
C07 C020 1.528(12) . ?
C07 C026 1.547(13) . ?
C07 C032 1.548(12) . ?
O05 C04 1.416(11) . ?
C3 C2 1.528(11) . ?
C5 C6 1.495(12) . ?
C04 C05 1.529(12) . ?
C04 C03 1.538(11) . ?
C26 C27 1.375(12) . ?
C26 C31 1.381(13) . ?
C26 C7 1.529(12) . ?
C018 C013 1.365(13) . ?
C018 C017 1.378(14) . ?
C2 C1 1.510(12) . ?
C05 C06 1.513(12) . ?
C03 C02 1.525(11) . ?
O02 C01 1.396(11) . ?
C7 C20 1.535(12) . ?
C7 C32 1.548(12) . ?
C02 C01 1.508(13) . ?
C32 C37 1.366(14) . ?
C32 C33 1.373(13) . ?
C27 C28 1.376(13) . ?
C12 C11 1.542(17) . ?
C032 C037 1.374(13) . ?
C032 C033 1.390(12) . ?
C020 C021 1.362(12) . ?
C020 C025 1.381(13) . ?
C033 C034 1.392(14) . ?
C034 C035 1.368(16) . ?
C013 C014 1.371(13) . ?
C20 C21 1.377(12) . ?
C20 C25 1.395(12) . ?
C16 C15 1.373(15) . ?
C16 C17 1.382(14) . ?
C16 C19 1.513(15) . ?
C016 C015 1.371(16) . ?
C016 C017 1.383(15) . ?
C016 C019 1.527(15) . ?
C18 C13 1.368(13) . ?
C18 C17 1.396(13) . ?
C09 C010 1.479(18) . ?
C015 C014 1.389(15) . ?
C25 C24 1.371(14) . ?
C13 C14 1.371(13) . ?
C021 C022 1.391(13) . ?
C28 C29 1.353(14) . ?
C29 C30 1.366(15) . ?
C15 C14 1.386(13) . ?
C036 C035 1.361(16) . ?
C036 C037 1.379(15) . ?
C027 C026 1.370(13) . ?
C027 C028 1.393(15) . ?
C022 C023 1.363(15) . ?
C21 C22 1.379(14) . ?
C33 C34 1.390(15) . ?
C026 C031 1.360(15) . ?
C34 C35 1.340(19) . ?
C011 C010 1.52(2) . ?
C011 C012 1.536(15) . ?
C30 C31 1.382(14) . ?
C025 C024 1.374(16) . ?
C11 C10 1.47(2) . ?
C023 C024 1.366(16) . ?
C22 C23 1.369(17) . ?
C028 C029 1.337(18) . ?
C36 C35 1.35(2) . ?
C36 C37 1.397(17) . ?
C24 C23 1.363(16) . ?
C031 C030 1.391(17) . ?
C9 C10 1.49(2) . ?
C030 C029 1.39(2) . ?
